data_1535957
loop_
_publ_author_name
'Nesper, R.'
'von Schnering, H.G.'

_publ_section_title
;
 Barium-Oxohydroxostannat(II) Ba (Sn O (O H)2)
;
_journal_name_full 'Zeitschrift fuer Anorganische und Allgemeine Chemie'
_journal_page_first 109
_journal_page_last 116
_journal_volume 499
_journal_year 1983
_chemical_formula_sum 'Ba H2 O4 Sn2'
_chemical_name_systematic 'Ba Sn2 O2 (O H)2'
_space_group_IT_number 4
_symmetry_space_group_name_Hall 'P 2yb'
_symmetry_space_group_name_H-M 'P 1 21 1'
_cell_angle_alpha 90
_cell_angle_beta 107.62
_cell_angle_gamma 90
_cell_formula_units_Z 2
_cell_length_a 7.594
_cell_length_b 5.762
_cell_length_c 7.174
_cell_volume 299.183
_citation_journal_id_ASTM ZAACAB
_cod_data_source_file Nesper_ZAACAB_1983_201.cif
_cod_data_source_block H2Ba1O4Sn2
_cod_original_formula_sum 'H2 Ba1 O4 Sn2'
_cod_database_code 1535957

loop_
_symmetry_equiv_pos_as_xyz
x,y,z
-x,y+1/2,-z

loop_
_atom_site_label
_atom_site_type_symbol
_atom_site_fract_x
_atom_site_fract_y
_atom_site_fract_z
_atom_site_occupancy
_atom_site_U_iso_or_equiv
O2 O-2 0.279 0.753 0.836 1 0.0
Sn2 Sn+2 0.899 0.005 0.0883 1 0.0
Sn1 Sn+2 0.1521 0.004 0.6499 1 0.0
O1 O-2 0.726 0.752 0.135 1 0.0
Ba1 Ba+2 0.4336 0 0.1897 1 0.0
O4 O-2 0.715 0.004 0.796 1 0.0
O3 O-2 0.37 0.022 0.533 1 0.0
H2 H+1 0.8 0 0.707 1 0.0
H1 H+1 0.44 0 0.633 1 0.0
